data_4307579
loop_
_publ_author_name
'Wen Zhang'
'Fei Zhao'
'Tao Liu'
'Mei Yuan'
'Zhe-Ming Wang'
'Song Gao'

_publ_section_title
;
Spin Crossover in a Series of Iron(II) Complexes of
2-(2-Alkyl-2H-tetrazol-5-yl)-1,10-phenanthroline: Effects of Alkyl Side
Chain, Solvent, and Anion
;
_journal_name_full 'Inorganic Chemistry'
_journal_page_first 2541
_journal_page_last 2555
_journal_paper_doi 10.1021/ic062062h
_journal_volume 46
_journal_year 2007
_chemical_formula_sum 'C40 H44 B2 F8 Fe N12'
_chemical_formula_weight 922.34
_chemical_name_systematic
; 
 ? 
;
_space_group_IT_number 15
_symmetry_cell_setting monoclinic
_symmetry_space_group_name_Hall '-C 2yc'
_symmetry_space_group_name_H-M 'C 1 2/c 1'
_atom_sites_solution_hydrogens geom
_atom_sites_solution_primary direct
_atom_sites_solution_secondary difmap
_audit_creation_method SHELXL-97
_cell_angle_alpha 90.00
_cell_angle_beta 125.621(2)
_cell_angle_gamma 90.00
_cell_formula_units_Z 4
_cell_length_a 23.4991(4)
_cell_length_b 12.3063(3)
_cell_length_c 18.5483(7)
_cell_measurement_reflns_used 9974
_cell_measurement_temperature 293(2)
_cell_measurement_theta_max 25.028
_cell_measurement_theta_min 3.395
_cell_volume 4360.3(2)
_computing_cell_refinement 'HKL Scalepack (Otwinowski & Minor, 1997)'
_computing_data_collection 'KappaCCD (Nonius B. V., 1998)'
_computing_data_reduction 'HKL Denzo (Otwinowski & Minor, 1997) & maXus (Mackay et al., 1998)'
_computing_molecular_graphics 'Bruker SHELXTL V5.1 (Sheldrick, 1998)'
_computing_publication_material 'SHELXL-97 (Sheldrick, 1997)'
_computing_structure_refinement 'SHELXL-97 (Sheldrick, 1997)'
_computing_structure_solution 'SHELXS-97 (Sheldrick, 1990)'
_diffrn_ambient_temperature 293(2)
_diffrn_detector_area_resol_mean 0.76
_diffrn_measured_fraction_theta_full 0.995
_diffrn_measured_fraction_theta_max 0.995
_diffrn_measurement_device_type 'NONIUS KappaCCD'
_diffrn_measurement_method CCD
_diffrn_radiation_monochromator graphite
_diffrn_radiation_source 'fine-focus sealed tube'
_diffrn_radiation_type MoK\a
_diffrn_radiation_wavelength 0.71073
_diffrn_reflns_av_R_equivalents 0.1479
_diffrn_reflns_av_sigmaI/netI 0.1682
_diffrn_reflns_limit_h_max 27
_diffrn_reflns_limit_h_min -27
_diffrn_reflns_limit_k_max 14
_diffrn_reflns_limit_k_min -14
_diffrn_reflns_limit_l_max 22
_diffrn_reflns_limit_l_min -22
_diffrn_reflns_number 14011
_diffrn_reflns_theta_full 25.07
_diffrn_reflns_theta_max 25.07
_diffrn_reflns_theta_min 3.47
_exptl_absorpt_coefficient_mu 0.425
_exptl_absorpt_correction_T_max 0.964
_exptl_absorpt_correction_T_min 0.869
_exptl_absorpt_correction_type empirical
_exptl_absorpt_process_details '(Blessing, 1995, 1997)'
_exptl_crystal_colour red
_exptl_crystal_density_diffrn 1.405
_exptl_crystal_density_method 'not measured'
_exptl_crystal_description needle
_exptl_crystal_F_000 1904
_exptl_crystal_size_max 0.25
_exptl_crystal_size_mid 0.10
_exptl_crystal_size_min 0.10
_refine_diff_density_max 0.603
_refine_diff_density_min -0.475
_refine_diff_density_rms 0.074
_refine_ls_extinction_method none
_refine_ls_goodness_of_fit_ref 0.952
_refine_ls_hydrogen_treatment mixed
_refine_ls_matrix_type full
_refine_ls_number_parameters 285
_refine_ls_number_reflns 3855
_refine_ls_number_restraints 0
_refine_ls_restrained_S_all 0.952
_refine_ls_R_factor_all 0.1849
_refine_ls_R_factor_gt 0.0802
_refine_ls_shift/su_max 0.003
_refine_ls_shift/su_mean 0.000
_refine_ls_structure_factor_coef Fsqd
_refine_ls_weighting_details 'calc w=1/[\s^2^(Fo^2^)+(0.1322P)^2^+0.0000P] where P=(Fo^2^+2Fc^2^)/3'
_refine_ls_weighting_scheme calc
_refine_ls_wR_factor_gt 0.2050
_refine_ls_wR_factor_ref 0.2409
_reflns_number_gt 1725
_reflns_number_total 3855
_reflns_threshold_expression >2sigma(I)
_cod_data_source_file ic062062hsi20061026_105250_14.cif
_cod_data_source_block 7b
_cod_depositor_comments
;
The following automatic conversions were performed:
'_symmetry_cell_setting' value 'Monoclinic' changed to 'monoclinic'
according to '/home/saulius/struct/CIF-dictionaries/cif_core.dic'
dictionary named 'cif_core.dic' version 2.4.1 from 2010-06-29.

Automatic conversion script
Id: cif_fix_enum 1527 2010-12-29 10:47:43Z saulius 
;
_cod_database_code 4307579

loop_
_symmetry_equiv_pos_as_xyz
'x, y, z'
'-x, y, -z+1/2'
'x+1/2, y+1/2, z'
'-x+1/2, y+1/2, -z+1/2'
'-x, -y, -z'
'x, -y, z-1/2'
'-x+1/2, -y+1/2, -z'
'x+1/2, -y+1/2, z-1/2'

loop_
_atom_site_label
_atom_site_type_symbol
_atom_site_fract_x
_atom_site_fract_y
_atom_site_fract_z
_atom_site_U_iso_or_equiv
_atom_site_adp_type
_atom_site_occupancy
_atom_site_symmetry_multiplicity
_atom_site_calc_flag
_atom_site_refinement_flags
_atom_site_disorder_assembly
_atom_site_disorder_group
Fe1 Fe 0.5000 0.55563(9) 0.2500 0.0395(5) Uani 1 2 d S . .
B1 B 0.7553(6) 0.6185(10) 0.2973(8) 0.095(3) Uani 1 1 d . . .
N1 N 0.5426(3) 0.4428(3) 0.2178(3) 0.0425(12) Uani 1 1 d . . .
N2 N 0.4324(2) 0.5587(4) 0.1250(3) 0.0396(11) Uani 1 1 d . . .
N3 N 0.4372(2) 0.6704(3) 0.2373(3) 0.0419(12) Uani 1 1 d . . .
N4 N 0.4351(3) 0.7400(4) 0.2901(3) 0.0476(13) Uani 1 1 d . . .
N5 N 0.3831(3) 0.8066(4) 0.2350(4) 0.0552(14) Uani 1 1 d . . .
N6 N 0.3500(3) 0.7854(4) 0.1485(3) 0.0527(14) Uani 1 1 d . . .
C1 C 0.6019(3) 0.3866(5) 0.2661(4) 0.0566(17) Uani 1 1 d . . .
H1 H 0.6301 0.3969 0.3272 0.068 Uiso 1 1 calc R . .
C2 C 0.6236(4) 0.3140(5) 0.2302(5) 0.0646(19) Uani 1 1 d . . .
H2 H 0.6658 0.2771 0.2671 0.078 Uiso 1 1 calc R . .
C3 C 0.5836(4) 0.2957(5) 0.1404(5) 0.0652(19) Uani 1 1 d . . .
H3 H 0.5978 0.2463 0.1160 0.078 Uiso 1 1 calc R . .
C4 C 0.5209(4) 0.3531(5) 0.0866(4) 0.0543(17) Uani 1 1 d . . .
C5 C 0.4738(4) 0.3465(6) -0.0092(4) 0.0642(19) Uani 1 1 d . . .
H5 H 0.4841 0.2980 -0.0385 0.077 Uiso 1 1 calc R . .
C6 C 0.4154(4) 0.4081(6) -0.0578(4) 0.0648(19) Uani 1 1 d . . .
H6 H 0.3864 0.4011 -0.1192 0.078 Uiso 1 1 calc R . .
C7 C 0.3982(3) 0.4845(5) -0.0145(4) 0.0522(16) Uani 1 1 d . . .
C8 C 0.3417(3) 0.5589(6) -0.0571(4) 0.0605(18) Uani 1 1 d . . .
H8 H 0.3104 0.5582 -0.1185 0.073 Uiso 1 1 calc R . .
C9 C 0.3324(3) 0.6323(5) -0.0086(4) 0.0585(18) Uani 1 1 d . . .
H9 H 0.2958 0.6820 -0.0370 0.070 Uiso 1 1 calc R . .
C10 C 0.3793(3) 0.6307(5) 0.0842(4) 0.0450(15) Uani 1 1 d . . .
C11 C 0.4417(3) 0.4891(5) 0.0767(4) 0.0410(14) Uani 1 1 d . . .
C12 C 0.5026(3) 0.4248(4) 0.1279(4) 0.0427(15) Uani 1 1 d . . .
C13 C 0.3848(3) 0.6981(5) 0.1524(4) 0.0426(15) Uani 1 1 d . . .
C14 C 0.3641(4) 0.8989(6) 0.2684(5) 0.076(2) Uani 1 1 d . . .
H14A H 0.3281 0.9416 0.2183 0.092 Uiso 1 1 calc R . .
H14B H 0.3445 0.8704 0.2984 0.092 Uiso 1 1 calc R . .
C15 C 0.4210(6) 0.9674(10) 0.3274(11) 0.235(10) Uani 1 1 d . . .
H15A H 0.3992 1.0386 0.3122 0.282 Uiso 1 1 calc R . .
H15B H 0.4296 0.9500 0.3840 0.282 Uiso 1 1 calc R . .
C16 C 0.4819(7) 0.9887(10) 0.3494(9) 0.159(5) Uani 1 1 d . . .
H16A H 0.4738 1.0092 0.2936 0.191 Uiso 1 1 calc R . .
H16B H 0.5040 0.9178 0.3634 0.191 Uiso 1 1 calc R . .
C17 C 0.5368(7) 1.0571(12) 0.4109(12) 0.235(10) Uani 1 1 d . . .
H17A H 0.5177 1.1300 0.3935 0.282 Uiso 1 1 calc R . .
H17B H 0.5430 1.0431 0.4665 0.282 Uiso 1 1 calc R . .
C18 C 0.5995(11) 1.0651(17) 0.4319(12) 0.255(10) Uani 1 1 d . . .
H18A H 0.5949 1.0587 0.3766 0.305 Uiso 1 1 calc R . .
H18B H 0.6237 1.0001 0.4657 0.305 Uiso 1 1 calc R . .
C19 C 0.6562(18) 1.169(3) 0.487(3) 0.38(2) Uani 1 1 d . . .
H19A H 0.6438 1.2345 0.4526 0.455 Uiso 1 1 calc R . .
H19B H 0.6648 1.1838 0.5444 0.455 Uiso 1 1 calc R . .
C20 C 0.7082(17) 1.111(2) 0.4939(18) 0.369(17) Uani 1 1 d . . .
H20A H 0.7511 1.1519 0.5279 0.554 Uiso 1 1 calc R . .
H20B H 0.6964 1.0982 0.4356 0.554 Uiso 1 1 calc R . .
H20C H 0.7141 1.0431 0.5227 0.554 Uiso 1 1 calc R . .
F1 F 0.8162(3) 0.6239(6) 0.3775(4) 0.180(3) Uani 1 1 d . . .
F2 F 0.7006(4) 0.5834(6) 0.2930(6) 0.198(3) Uani 1 1 d . . .
F3 F 0.7423(4) 0.7229(7) 0.2795(7) 0.226(4) Uani 1 1 d . . .
F4 F 0.7655(4) 0.5754(9) 0.2478(6) 0.302(7) Uani 1 1 d . . .

loop_
_atom_site_aniso_label
_atom_site_aniso_U_11
_atom_site_aniso_U_22
_atom_site_aniso_U_33
_atom_site_aniso_U_23
_atom_site_aniso_U_13
_atom_site_aniso_U_12
Fe1 0.0364(8) 0.0427(8) 0.0361(7) 0.000 0.0192(6) 0.000
B1 0.063(8) 0.087(8) 0.110(9) -0.033(7) 0.036(7) -0.002(7)
N1 0.046(3) 0.037(3) 0.047(3) -0.004(2) 0.029(3) -0.004(3)
N2 0.036(3) 0.045(3) 0.033(3) 0.000(2) 0.017(2) -0.006(3)
N3 0.040(3) 0.041(3) 0.048(3) -0.001(2) 0.027(3) 0.000(2)
N4 0.046(4) 0.049(3) 0.052(3) 0.001(3) 0.031(3) 0.004(3)
N5 0.048(4) 0.057(3) 0.060(4) -0.004(3) 0.031(3) 0.008(3)
N6 0.047(3) 0.052(3) 0.058(4) 0.009(3) 0.030(3) 0.010(3)
C1 0.051(5) 0.055(4) 0.059(4) 0.000(3) 0.030(4) 0.003(4)
C2 0.065(5) 0.056(4) 0.079(5) 0.006(4) 0.045(5) 0.017(4)
C3 0.081(6) 0.052(4) 0.088(6) -0.012(4) 0.064(5) -0.005(4)
C4 0.059(5) 0.049(4) 0.064(4) -0.007(3) 0.041(4) -0.006(4)
C5 0.084(6) 0.063(5) 0.057(5) -0.015(4) 0.048(5) -0.013(4)
C6 0.073(5) 0.077(5) 0.043(4) -0.016(4) 0.033(4) -0.012(4)
C7 0.051(4) 0.060(4) 0.039(4) -0.004(3) 0.023(4) -0.010(4)
C8 0.050(4) 0.081(5) 0.033(3) -0.005(4) 0.015(3) -0.012(4)
C9 0.049(4) 0.069(5) 0.043(4) 0.008(3) 0.018(4) 0.003(4)
C10 0.036(4) 0.051(4) 0.044(4) 0.004(3) 0.021(3) 0.002(3)
C11 0.043(4) 0.044(3) 0.036(4) -0.003(3) 0.024(3) -0.004(3)
C12 0.048(4) 0.043(4) 0.043(4) -0.005(3) 0.030(3) -0.007(3)
C13 0.032(4) 0.049(4) 0.043(4) 0.006(3) 0.020(3) 0.000(3)
C14 0.077(6) 0.064(5) 0.094(6) -0.003(4) 0.054(5) 0.017(4)
C15 0.103(9) 0.190(13) 0.39(2) -0.216(15) 0.129(13) -0.048(10)
C16 0.133(11) 0.153(10) 0.206(13) -0.099(9) 0.107(11) -0.072(9)
C17 0.098(10) 0.165(13) 0.34(2) -0.124(14) 0.068(14) -0.029(10)
C18 0.188(19) 0.30(2) 0.213(17) -0.088(15) 0.082(16) -0.120(19)
C19 0.36(4) 0.29(4) 0.62(6) 0.02(4) 0.36(4) 0.05(3)
C20 0.46(5) 0.26(3) 0.31(3) 0.01(2) 0.18(3) 0.02(3)
F1 0.124(5) 0.235(8) 0.118(5) 0.015(5) 0.036(4) -0.060(5)
F2 0.127(5) 0.171(6) 0.319(10) -0.005(6) 0.144(7) -0.035(5)
F3 0.229(9) 0.158(7) 0.371(12) 0.056(7) 0.220(10) 0.069(6)
F4 0.139(6) 0.423(13) 0.273(10) -0.252(10) 0.080(7) 0.022(7)

loop_
_atom_type_symbol
_atom_type_description
_atom_type_scat_dispersion_real
_atom_type_scat_dispersion_imag
_atom_type_scat_source
C C 0.0033 0.0016 'International Tables Vol C Tables 4.2.6.8 and 6.1.1.4'
H H 0.0000 0.0000 'International Tables Vol C Tables 4.2.6.8 and 6.1.1.4'
N N 0.0061 0.0033 'International Tables Vol C Tables 4.2.6.8 and 6.1.1.4'
F F 0.0171 0.0103 'International Tables Vol C Tables 4.2.6.8 and 6.1.1.4'
B B 0.0013 0.0007 'International Tables Vol C Tables 4.2.6.8 and 6.1.1.4'
Fe Fe 0.3463 0.8444 'International Tables Vol C Tables 4.2.6.8 and 6.1.1.4'

loop_
_geom_angle_atom_site_label_1
_geom_angle_atom_site_label_2
_geom_angle_atom_site_label_3
_geom_angle
_geom_angle_site_symmetry_1
_geom_angle_site_symmetry_3
_geom_angle_publ_flag
N2 Fe1 N2 177.7(3) 2_655 . ?
N2 Fe1 N3 78.6(2) 2_655 2_655 ?
N2 Fe1 N3 99.72(18) . 2_655 ?
N2 Fe1 N3 99.72(18) 2_655 . ?
N2 Fe1 N3 78.6(2) . . ?
N3 Fe1 N3 87.5(2) 2_655 . ?
N2 Fe1 N1 81.8(2) 2_655 2_655 ?
N2 Fe1 N1 99.79(19) . 2_655 ?
N3 Fe1 N1 160.30(19) 2_655 2_655 ?
N3 Fe1 N1 93.65(17) . 2_655 ?
N2 Fe1 N1 99.79(19) 2_655 . ?
N2 Fe1 N1 81.8(2) . . ?
N3 Fe1 N1 93.65(17) 2_655 . ?
N3 Fe1 N1 160.30(19) . . ?
N1 Fe1 N1 91.8(2) 2_655 . ?
F4 B1 F2 115.6(11) . . ?
F4 B1 F3 111.1(13) . . ?
F2 B1 F3 103.2(9) . . ?
F4 B1 F1 108.2(10) . . ?
F2 B1 F1 117.4(11) . . ?
F3 B1 F1 100.0(9) . . ?
C1 N1 C12 116.2(5) . . ?
C1 N1 Fe1 132.2(4) . . ?
C12 N1 Fe1 111.6(4) . . ?
C10 N2 C11 120.1(5) . . ?
C10 N2 Fe1 122.8(4) . . ?
C11 N2 Fe1 117.0(4) . . ?
N4 N3 C13 107.3(5) . . ?
N4 N3 Fe1 136.8(4) . . ?
C13 N3 Fe1 115.5(4) . . ?
N3 N4 N5 104.2(4) . . ?
N4 N5 N6 115.8(5) . . ?
N4 N5 C14 121.3(5) . . ?
N6 N5 C14 122.9(5) . . ?
C13 N6 N5 100.5(5) . . ?
N1 C1 C2 123.4(6) . . ?
C3 C2 C1 120.4(6) . . ?
C2 C3 C4 118.5(6) . . ?
C12 C4 C3 117.5(6) . . ?
C12 C4 C5 116.9(6) . . ?
C3 C4 C5 125.6(6) . . ?
C6 C5 C4 122.7(6) . . ?
C5 C6 C7 120.0(6) . . ?
C11 C7 C8 116.2(6) . . ?
C11 C7 C6 117.6(6) . . ?
C8 C7 C6 126.1(6) . . ?
C9 C8 C7 120.9(6) . . ?
C8 C9 C10 118.8(6) . . ?
N2 C10 C9 120.4(5) . . ?
N2 C10 C13 107.6(5) . . ?
C9 C10 C13 132.0(6) . . ?
N2 C11 C7 123.5(6) . . ?
N2 C11 C12 113.7(5) . . ?
C7 C11 C12 122.7(6) . . ?
N1 C12 C4 124.0(6) . . ?
N1 C12 C11 115.8(5) . . ?
C4 C12 C11 120.1(5) . . ?
N6 C13 N3 112.3(5) . . ?
N6 C13 C10 132.4(5) . . ?
N3 C13 C10 115.3(5) . . ?
C15 C14 N5 113.7(7) . . ?
C16 C15 C14 139.1(11) . . ?
C15 C16 C17 136.0(12) . . ?
C18 C17 C16 129.8(16) . . ?
C17 C18 C19 126.7(19) . . ?
C20 C19 C18 91(3) . . ?

loop_
_geom_bond_atom_site_label_1
_geom_bond_atom_site_label_2
_geom_bond_distance
_geom_bond_site_symmetry_2
_geom_bond_publ_flag
Fe1 N2 1.901(4) 2_655 ?
Fe1 N2 1.901(4) . ?
Fe1 N3 1.956(5) 2_655 ?
Fe1 N3 1.956(5) . ?
Fe1 N1 1.996(5) 2_655 ?
Fe1 N1 1.996(5) . ?
B1 F4 1.198(12) . ?
B1 F2 1.314(12) . ?
B1 F3 1.317(12) . ?
B1 F1 1.336(11) . ?
N1 C1 1.329(7) . ?
N1 C12 1.374(7) . ?
N2 C10 1.347(7) . ?
N2 C11 1.347(6) . ?
N3 N4 1.322(6) . ?
N3 C13 1.361(7) . ?
N4 N5 1.324(6) . ?
N5 N6 1.340(6) . ?
N5 C14 1.481(7) . ?
N6 C13 1.327(7) . ?
C1 C2 1.378(8) . ?
C2 C3 1.373(8) . ?
C3 C4 1.398(9) . ?
C4 C12 1.390(8) . ?
C4 C5 1.449(8) . ?
C5 C6 1.352(9) . ?
C6 C7 1.439(8) . ?
C7 C11 1.377(7) . ?
C7 C8 1.415(8) . ?
C8 C9 1.377(8) . ?
C9 C10 1.404(7) . ?
C10 C13 1.453(7) . ?
C11 C12 1.412(8) . ?
C14 C15 1.412(12) . ?
C15 C16 1.265(14) . ?
C16 C17 1.400(14) . ?
C17 C18 1.29(2) . ?
C18 C19 1.69(4) . ?
C19 C20 1.35(3) . ?
